data_2311484
loop_
_publ_author_name
'Moon, Suk-Hee'
'Kang, Youngjin'
'Park, Ki-Min'

_publ_section_title
;
 Crystal structure of a Co<sup>II</sup> coordination polymer with a
 dipyridyl ligand:
 <i>catena</i>-poly[[bis-(nitrato-\k<sup>2</sup><i>O</i>,<i>O</i>')cobalt(II)]-\m-<i>N</i>-(pyridin-2-ylmeth-yl)pyridine-3-amine-\k<sup>3</sup><i>N</i>,<i>N</i>':<i>N</i>''].
;
_journal_issue 'Pt 11'
_journal_name_full 'Acta crystallographica. Section E, Crystallographic communications'
_journal_page_first 1696
_journal_page_last 1699
_journal_paper_doi 10.1107/S205698901701475X
_journal_volume 73
_journal_year 2017
_chemical_formula_iupac '[Co (N O3)2 (C11 H11 N3)]'
_chemical_formula_moiety 'C11 H11 Co N5 O6'
_chemical_formula_sum 'C11 H11 Co N5 O6'
_chemical_formula_weight 368.18
_chemical_name_systematic
<i>catena</i>-Poly[[bis(nitrato-\k^2^<i>O</i>,<i>O'</i>)cobalt(II)]-\m-<i>N</i>-(pyridin-2-ylmethyl)pyridine-3-amine-\k^3^<i>N</i>,<i>N</i>':<i>N</i>'']
_space_group_crystal_system monoclinic
_space_group_IT_number 14
_space_group_name_Hall '-P 2ybc'
_space_group_name_H-M_alt 'P 1 21/c 1'
_atom_sites_solution_hydrogens mixed
_audit_creation_method SHELXL-2014/7
_cell_angle_alpha 90
_cell_angle_beta 108.160(3)
_cell_angle_gamma 90
_cell_formula_units_Z 4
_cell_length_a 10.4550(13)
_cell_length_b 17.662(2)
_cell_length_c 7.9653(10)
_cell_measurement_reflns_used 2739
_cell_measurement_temperature 298(2)
_cell_measurement_theta_max 25.99
_cell_measurement_theta_min 2.05
_cell_volume 1397.6(3)
_computing_cell_refinement
;
SAINT (Bruker, 2014)
;
_computing_data_collection
;
APEX2 (Bruker, 2014)
;
_computing_data_reduction
;
SAINT (Bruker, 2014)
;
_computing_molecular_graphics
;
DIAMOND (Brandenburg, 2010)
;
_computing_publication_material
;
SHELXTL (Sheldrick, 2008) and publCIF (Westrip, 2010)
;
_computing_structure_refinement
;
SHELXL2014 (Sheldrick, 2015)
;
_computing_structure_solution
;
SHELXS97 (Sheldrick, 2008)
;
_diffrn_ambient_temperature 298(2)
_diffrn_measured_fraction_theta_full 0.998
_diffrn_measured_fraction_theta_max 0.997
_diffrn_measurement_device_type 'Bruker APEXII CCD'
_diffrn_measurement_method '\f and \w scans'
_diffrn_radiation_type MoK\a
_diffrn_radiation_wavelength 0.71073
_diffrn_reflns_av_R_equivalents 0.0703
_diffrn_reflns_limit_h_max 12
_diffrn_reflns_limit_h_min -8
_diffrn_reflns_limit_k_max 18
_diffrn_reflns_limit_k_min -21
_diffrn_reflns_limit_l_max 9
_diffrn_reflns_limit_l_min -9
_diffrn_reflns_number 7841
_diffrn_reflns_theta_full 25.242
_diffrn_reflns_theta_max 25.994
_diffrn_reflns_theta_min 2.352
_exptl_absorpt_coefficient_mu 1.270
_exptl_absorpt_correction_T_max 0.724629
_exptl_absorpt_correction_T_min 0.643781
_exptl_absorpt_correction_type multi-scan
_exptl_absorpt_process_details
;
(SADABS; Bruker, 2014)
;
_exptl_crystal_colour violet
_exptl_crystal_density_diffrn 1.750
_exptl_crystal_description block
_exptl_crystal_F_000 748
_exptl_crystal_size_max 0.320
_exptl_crystal_size_mid 0.270
_exptl_crystal_size_min 0.230
_refine_diff_density_max 0.260
_refine_diff_density_min -0.312
_refine_ls_extinction_method none
_refine_ls_goodness_of_fit_ref 0.962
_refine_ls_hydrogen_treatment constr
_refine_ls_matrix_type full
_refine_ls_number_parameters 208
_refine_ls_number_reflns 2737
_refine_ls_number_restraints 0
_refine_ls_restrained_S_all 0.962
_refine_ls_R_factor_all 0.0880
_refine_ls_R_factor_gt 0.0405
_refine_ls_shift/su_max 0.000
_refine_ls_shift/su_mean 0.000
_refine_ls_structure_factor_coef Fsqd
_refine_ls_weighting_details 'w=1/[\s^2^(Fo^2^)+(0.0331P)^2^] where P=(Fo^2^+2Fc^2^)/3'
_refine_ls_weighting_scheme calc
_refine_ls_wR_factor_gt 0.0736
_refine_ls_wR_factor_ref 0.0868
_reflns_number_gt 1695
_reflns_number_total 2737
_reflns_threshold_expression 'I > 2\s(I)'
_cod_data_source_file nk2241sup1.cif
_cod_data_source_block I
_cod_original_sg_symbol_H-M 'P 21/c'
_cod_database_code 2311484
_shelx_space_group_comment
;
The symmetry employed for this shelxl refinement is uniquely defined
by the following loop, which should always be used as a source of
symmetry information in preference to the above space-group names.
They are only intended as comments.
;
_shelx_estimated_absorpt_t_min 0.687
_shelx_estimated_absorpt_t_max 0.759

loop_
_space_group_symop_operation_xyz
'x, y, z'
'-x, y+1/2, -z+1/2'
'-x, -y, -z'
'x, -y-1/2, z-1/2'

loop_
_atom_site_type_symbol
_atom_site_label
_atom_site_fract_x
_atom_site_fract_y
_atom_site_fract_z
_atom_site_U_iso_or_equiv
_atom_site_adp_type
_atom_site_calc_flag
_atom_site_occupancy
Co Co1 0.27153(4) 0.39860(2) 0.26458(6) 0.03391(16) Uani d 1
N N1 0.1788(3) 0.48757(15) 0.3629(3) 0.0358(7) Uani d 1
N N2 0.3601(3) 0.38625(14) 0.5512(3) 0.0326(7) Uani d 1
H H2N 0.4398 0.4164 0.5764 0.039 Uiso d 1
N N3 0.3901(3) 0.18597(14) 0.6941(3) 0.0343(7) Uani d 1
C C1 0.1212(4) 0.54840(19) 0.2707(5) 0.0431(9) Uani d 1
H H1 0.1017 0.5474 0.1486 0.052 Uiso calc 1
C C2 0.0893(4) 0.6122(2) 0.3468(5) 0.0471(10) Uani d 1
H H2 0.0516 0.6541 0.2786 0.057 Uiso calc 1
C C3 0.1144(4) 0.6125(2) 0.5272(5) 0.0471(10) Uani d 1
H H3 0.0940 0.6550 0.5829 0.056 Uiso calc 1
C C4 0.1700(3) 0.5495(2) 0.6242(5) 0.0398(9) Uani d 1
H H4 0.1869 0.5488 0.7459 0.048 Uiso calc 1
C C5 0.2005(3) 0.48701(18) 0.5379(4) 0.0330(8) Uani d 1
C C6 0.2606(4) 0.41626(18) 0.6310(4) 0.0383(9) Uani d 1
H H6A 0.3042 0.4268 0.7552 0.046 Uiso calc 1
H H6B 0.1905 0.3790 0.6213 0.046 Uiso calc 1
C C7 0.4171(3) 0.31400(18) 0.6103(4) 0.0303(8) Uani d 1
C C8 0.3417(3) 0.25586(18) 0.6498(4) 0.0345(8) Uani d 1
H H8 0.2533 0.2660 0.6453 0.041 Uiso calc 1
C C9 0.5162(4) 0.1726(2) 0.6967(5) 0.0453(9) Uani d 1
H H9 0.5501 0.1238 0.7224 0.054 Uiso calc 1
C C10 0.5989(4) 0.2273(2) 0.6632(5) 0.0489(10) Uani d 1
H H10 0.6870 0.2160 0.6689 0.059 Uiso calc 1
C C11 0.5489(4) 0.2985(2) 0.6216(5) 0.0427(9) Uani d 1
H H11 0.6035 0.3366 0.6008 0.051 Uiso calc 1
N N4 0.0418(3) 0.32781(17) 0.1539(4) 0.0423(8) Uani d 1
O O1 -0.0745(3) 0.30287(19) 0.0943(4) 0.0832(10) Uani d 1
O O2 0.0852(3) 0.37335(16) 0.0660(4) 0.0661(8) Uani d 1
O O3 0.1166(3) 0.30993(15) 0.2978(4) 0.0628(8) Uani d 1
N N5 0.3877(3) 0.50903(17) 0.1413(4) 0.0412(8) Uani d 1
O O4 0.4248(3) 0.56412(17) 0.0738(4) 0.0752(9) Uani d 1
O O5 0.4407(3) 0.49125(14) 0.2962(3) 0.0500(7) Uani d 1
O O6 0.2877(3) 0.47059(14) 0.0518(3) 0.0517(7) Uani d 1

loop_
_atom_site_aniso_label
_atom_site_aniso_U_11
_atom_site_aniso_U_22
_atom_site_aniso_U_33
_atom_site_aniso_U_12
_atom_site_aniso_U_13
_atom_site_aniso_U_23
Co1 0.0436(3) 0.0265(2) 0.0319(3) 0.0006(2) 0.0121(2) -0.0005(2)
N1 0.0423(18) 0.0294(16) 0.0357(18) 0.0051(13) 0.0120(14) -0.0007(14)
N2 0.0346(16) 0.0276(16) 0.0370(16) 0.0011(12) 0.0132(13) 0.0031(13)
N3 0.044(2) 0.0293(16) 0.0318(17) 0.0018(13) 0.0147(14) 0.0016(13)
C1 0.052(2) 0.039(2) 0.040(2) 0.0139(17) 0.0157(18) 0.0057(18)
C2 0.054(2) 0.033(2) 0.053(3) 0.0097(17) 0.015(2) 0.0066(18)
C3 0.049(2) 0.037(2) 0.056(3) 0.0076(17) 0.019(2) -0.0097(19)
C4 0.042(2) 0.042(2) 0.037(2) 0.0042(16) 0.0146(18) -0.0065(17)
C5 0.034(2) 0.0311(19) 0.036(2) 0.0020(14) 0.0133(16) 0.0005(16)
C6 0.047(2) 0.035(2) 0.035(2) 0.0059(16) 0.0164(17) 0.0011(16)
C7 0.034(2) 0.0294(19) 0.0264(18) -0.0007(15) 0.0080(15) -0.0005(15)
C8 0.034(2) 0.032(2) 0.040(2) 0.0017(15) 0.0142(17) 0.0049(16)
C9 0.058(3) 0.031(2) 0.049(2) 0.0120(18) 0.020(2) 0.0066(17)
C10 0.041(2) 0.043(2) 0.070(3) 0.0103(18) 0.028(2) 0.013(2)
C11 0.044(3) 0.036(2) 0.053(2) -0.0016(17) 0.0217(19) 0.0038(18)
N4 0.047(2) 0.0347(19) 0.047(2) -0.0007(15) 0.0167(18) -0.0056(16)
O1 0.057(2) 0.088(3) 0.096(3) -0.0211(18) 0.0120(18) -0.014(2)
O2 0.065(2) 0.067(2) 0.0587(19) -0.0084(15) 0.0074(15) 0.0029(16)
O3 0.064(2) 0.061(2) 0.061(2) 0.0070(15) 0.0166(17) -0.0011(16)
N5 0.057(2) 0.0290(18) 0.043(2) -0.0088(15) 0.0227(17) -0.0023(15)
O4 0.102(3) 0.059(2) 0.066(2) -0.0244(17) 0.0285(18) 0.0130(16)
O5 0.0670(19) 0.0443(16) 0.0382(16) -0.0091(12) 0.0155(14) 0.0042(13)
O6 0.0631(19) 0.0502(17) 0.0423(16) -0.0101(14) 0.0173(14) -0.0049(13)

loop_
_atom_type_symbol
_atom_type_description
_atom_type_scat_dispersion_real
_atom_type_scat_dispersion_imag
_atom_type_scat_source
C C 0.0033 0.0016 'International Tables Vol C Tables 4.2.6.8 and 6.1.1.4'
H H 0.0000 0.0000 'International Tables Vol C Tables 4.2.6.8 and 6.1.1.4'
N N 0.0061 0.0033 'International Tables Vol C Tables 4.2.6.8 and 6.1.1.4'
O O 0.0106 0.0060 'International Tables Vol C Tables 4.2.6.8 and 6.1.1.4'
Co Co 0.3494 0.9721 'International Tables Vol C Tables 4.2.6.8 and 6.1.1.4'

loop_
_geom_angle_atom_site_label_1
_geom_angle_atom_site_label_2
_geom_angle_atom_site_label_3
_geom_angle_site_symmetry_1
_geom_angle_site_symmetry_3
_geom_angle
_geom_angle_publ_flag
N1 Co1 N3 . 4_565 171.86(11) y
N1 Co1 O2 . . 90.67(11) y
N3 Co1 O2 4_565 . 97.46(11) y
N1 Co1 O6 . . 90.57(10) y
N3 Co1 O6 4_565 . 90.67(10) y
O2 Co1 O6 . . 79.58(11) y
N1 Co1 N2 . . 77.43(10) y
N3 Co1 N2 4_565 . 96.52(10) y
O2 Co1 N2 . . 137.86(11) y
O6 Co1 N2 . . 139.71(10) y
N1 Co1 O3 . . 92.42(10) y
N3 Co1 O3 4_565 . 92.35(10) y
O2 Co1 O3 . . 55.81(11) y
O6 Co1 O3 . . 135.30(10) y
N2 Co1 O3 . . 84.11(10) y
N1 Co1 O5 . . 81.99(10) y
N3 Co1 O5 4_565 . 92.07(10) y
O2 Co1 O5 . . 134.56(10) y
O6 Co1 O5 . . 55.89(9) y
N2 Co1 O5 . . 84.19(9) y
O3 Co1 O5 . . 167.89(10) y
C1 N1 C5 . . 118.6(3) ?
C1 N1 Co1 . . 125.0(2) ?
C5 N1 Co1 . . 115.4(2) ?
C7 N2 C6 . . 117.2(2) ?
C7 N2 Co1 . . 115.52(19) ?
C6 N2 Co1 . . 106.71(19) ?
C7 N2 H2N . . 100.5 ?
C6 N2 H2N . . 113.2 ?
Co1 N2 H2N . . 102.7 ?
C9 N3 C8 . . 117.3(3) ?
C9 N3 Co1 . 4_566 121.8(2) ?
C8 N3 Co1 . 4_566 120.9(2) ?
N1 C1 C2 . . 123.4(3) ?
N1 C1 H1 . . 118.3 ?
C2 C1 H1 . . 118.3 ?
C1 C2 C3 . . 118.1(3) ?
C1 C2 H2 . . 120.9 ?
C3 C2 H2 . . 120.9 ?
C4 C3 C2 . . 119.5(3) ?
C4 C3 H3 . . 120.2 ?
C2 C3 H3 . . 120.2 ?
C3 C4 C5 . . 119.1(3) ?
C3 C4 H4 . . 120.4 ?
C5 C4 H4 . . 120.4 ?
N1 C5 C4 . . 121.2(3) ?
N1 C5 C6 . . 115.6(3) ?
C4 C5 C6 . . 123.2(3) ?
N2 C6 C5 . . 109.4(3) ?
N2 C6 H6A . . 109.8 ?
C5 C6 H6A . . 109.8 ?
N2 C6 H6B . . 109.8 ?
C5 C6 H6B . . 109.8 ?
H6A C6 H6B . . 108.2 ?
C11 C7 C8 . . 117.7(3) ?
C11 C7 N2 . . 120.4(3) ?
C8 C7 N2 . . 121.9(3) ?
N3 C8 C7 . . 123.1(3) ?
N3 C8 H8 . . 118.4 ?
C7 C8 H8 . . 118.4 ?
N3 C9 C10 . . 123.3(3) ?
N3 C9 H9 . . 118.3 ?
C10 C9 H9 . . 118.3 ?
C11 C10 C9 . . 118.6(3) ?
C11 C10 H10 . . 120.7 ?
C9 C10 H10 . . 120.7 ?
C10 C11 C7 . . 119.9(3) ?
C10 C11 H11 . . 120.0 ?
C7 C11 H11 . . 120.0 ?
O3 N4 O1 . . 122.4(3) ?
O3 N4 O2 . . 117.5(3) ?
O1 N4 O2 . . 120.1(4) ?
N4 O2 Co1 . . 97.3(2) ?
N4 O3 Co1 . . 89.1(2) ?
O5 N5 O4 . . 122.4(3) ?
O5 N5 O6 . . 117.7(3) ?
O4 N5 O6 . . 119.7(3) ?
N5 O5 Co1 . . 88.92(19) ?
N5 O6 Co1 . . 97.3(2) ?

loop_
_geom_bond_atom_site_label_1
_geom_bond_atom_site_label_2
_geom_bond_site_symmetry_2
_geom_bond_distance
_geom_bond_publ_flag
Co1 N1 . 2.120(3) y
Co1 N3 4_565 2.125(3) y
Co1 O2 . 2.139(3) y
Co1 O6 . 2.167(2) y
Co1 N2 . 2.191(3) y
Co1 O3 . 2.327(3) y
Co1 O5 . 2.365(2) y
N1 C1 . 1.334(4) ?
N1 C5 . 1.341(4) ?
N2 C7 . 1.425(4) ?
N2 C6 . 1.475(4) ?
N2 H2N . 0.9565 ?
N3 C9 . 1.334(4) ?
N3 C8 . 1.339(4) ?
N3 Co1 4_566 2.125(3) ?
C1 C2 . 1.368(4) ?
C1 H1 . 0.9300 ?
C2 C3 . 1.378(5) ?
C2 H2 . 0.9300 ?
C3 C4 . 1.376(5) ?
C3 H3 . 0.9300 ?
C4 C5 . 1.389(4) ?
C4 H4 . 0.9300 ?
C5 C6 . 1.488(4) ?
C6 H6A . 0.9700 ?
C6 H6B . 0.9700 ?
C7 C11 . 1.381(4) ?
C7 C8 . 1.389(4) ?
C8 H8 . 0.9300 ?
C9 C10 . 1.378(5) ?
C9 H9 . 0.9300 ?
C10 C11 . 1.362(5) ?
C10 H10 . 0.9300 ?
C11 H11 . 0.9300 ?
N4 O3 . 1.211(4) ?
N4 O1 . 1.240(4) ?
N4 O2 . 1.241(4) ?
N5 O5 . 1.226(3) ?
N5 O4 . 1.232(3) ?
N5 O6 . 1.263(4) ?

loop_
_geom_hbond_atom_site_label_D
_geom_hbond_atom_site_label_H
_geom_hbond_atom_site_label_A
_geom_hbond_site_symmetry_A
_geom_hbond_distance_DH
_geom_hbond_distance_HA
_geom_hbond_distance_DA
_geom_hbond_angle_DHA
_geom_hbond_publ_flag
N2 H2N O5 3_666 0.96 2.11 2.987(4) 151.3 y
C1 H1 O2 3_565 0.93 2.57 3.186(5) 123.9 y
C6 H6A O6 1_556 0.97 2.54 3.413(4) 149.4 y
C8 H8 O3 4_566 0.93 2.53 3.163(4) 125.6 y
C9 H9 O5 4_566 0.93 2.49 3.164(4) 129.5 y

loop_
_geom_torsion_atom_site_label_1
_geom_torsion_atom_site_label_2
_geom_torsion_atom_site_label_3
_geom_torsion_atom_site_label_4
_geom_torsion_site_symmetry_1
_geom_torsion
C5 N1 C1 C2 . 3.5(5)
Co1 N1 C1 C2 . -165.0(3)
N1 C1 C2 C3 . -2.0(5)
C1 C2 C3 C4 . -0.1(5)
C2 C3 C4 C5 . 0.5(5)
C1 N1 C5 C4 . -3.0(5)
Co1 N1 C5 C4 . 166.5(2)
C1 N1 C5 C6 . 177.9(3)
Co1 N1 C5 C6 . -12.5(4)
C3 C4 C5 N1 . 1.1(5)
C3 C4 C5 C6 . -179.9(3)
C7 N2 C6 C5 . -173.1(3)
Co1 N2 C6 C5 . -41.8(3)
N1 C5 C6 N2 . 37.5(4)
C4 C5 C6 N2 . -141.5(3)
C6 N2 C7 C11 . -145.9(3)
Co1 N2 C7 C11 . 87.0(3)
C6 N2 C7 C8 . 37.4(4)
Co1 N2 C7 C8 . -89.8(3)
C9 N3 C8 C7 . -1.1(5)
Co1 N3 C8 C7 4_566 177.1(2)
C11 C7 C8 N3 . -1.4(5)
N2 C7 C8 N3 . 175.4(3)
C8 N3 C9 C10 . 2.6(5)
Co1 N3 C9 C10 4_566 -175.6(3)
N3 C9 C10 C11 . -1.5(6)
C9 C10 C11 C7 . -1.3(5)
C8 C7 C11 C10 . 2.6(5)
N2 C7 C11 C10 . -174.2(3)
O3 N4 O2 Co1 . -6.4(3)
O1 N4 O2 Co1 . 173.0(3)
O1 N4 O3 Co1 . -173.5(3)
O2 N4 O3 Co1 . 5.8(3)
O4 N5 O5 Co1 . 173.0(3)
O6 N5 O5 Co1 . -4.0(3)
O5 N5 O6 Co1 . 4.4(3)
O4 N5 O6 Co1 . -172.7(3)
